data_1504228
loop_
_publ_author_name
'Webster, Robert'
'Lautens, Mark'

_publ_section_title
;
 Conformational effects in diastereoselective aryne Diels-Alder reactions:
 synthesis of benzo-fused [2.2.1] heterobicycles.
;
_journal_issue 20
_journal_name_full 'Organic letters'
_journal_page_first 4688
_journal_page_last 4691
_journal_paper_doi 10.1021/ol9019869
_journal_volume 11
_journal_year 2009
_chemical_absolute_configuration rmad
_chemical_formula_moiety 'C23 H29 N O4 S'
_chemical_formula_sum 'C23 H29 N O4 S'
_chemical_formula_weight 415.53
_chemical_name_systematic
; 
? 
;
_space_group_IT_number 19
_symmetry_cell_setting orthorhombic
_symmetry_space_group_name_Hall 'P 2ac 2ab'
_symmetry_space_group_name_H-M 'P 21 21 21'
_atom_sites_solution_hydrogens geom
_atom_sites_solution_primary direct
_atom_sites_solution_secondary difmap
_audit_creation_method SHELXL-97
_cell_angle_alpha 90.00
_cell_angle_beta 90.00
_cell_angle_gamma 90.00
_cell_formula_units_Z 4
_cell_length_a 8.0984(2)
_cell_length_b 13.6158(3)
_cell_length_c 19.1081(6)
_cell_measurement_reflns_used 15701
_cell_measurement_temperature 150(1)
_cell_measurement_theta_max 27.5
_cell_measurement_theta_min 2.6
_cell_volume 2106.98(10)
_computing_cell_refinement 'Denzo-SMN (Otwinowski & Minor, 1997)'
_computing_data_collection 'Collect (Nonius BV, 1997-2003)'
_computing_data_reduction Denzo-SMN
_computing_molecular_graphics 'SHELXTL V6.1'
_computing_publication_material 'SHELXTL V6.1'
_computing_structure_refinement 'SHELXTL V6.1(Sheldrick, 2001)'
_computing_structure_solution 'SIR-92 (Altomare et al., 1994)'
_diffrn_ambient_temperature 150(2)
_diffrn_detector_area_resol_mean 9
_diffrn_measured_fraction_theta_full 0.996
_diffrn_measured_fraction_theta_max 0.996
_diffrn_measurement_device_type 'Bruker-Nonius KappaCCD'
_diffrn_measurement_method '\f scans and \w scans with \k offsets'
_diffrn_radiation_monochromator graphite
_diffrn_radiation_source 'fine-focus sealed tube'
_diffrn_radiation_type MoK\a
_diffrn_radiation_wavelength 0.71073
_diffrn_reflns_av_R_equivalents 0.0689
_diffrn_reflns_av_sigmaI/netI 0.0640
_diffrn_reflns_limit_h_max 10
_diffrn_reflns_limit_h_min -10
_diffrn_reflns_limit_k_max 17
_diffrn_reflns_limit_k_min -17
_diffrn_reflns_limit_l_max 24
_diffrn_reflns_limit_l_min -24
_diffrn_reflns_number 15701
_diffrn_reflns_theta_full 27.50
_diffrn_reflns_theta_max 27.50
_diffrn_reflns_theta_min 2.60
_diffrn_standards_number 0
_exptl_absorpt_coefficient_mu 0.183
_exptl_absorpt_correction_T_max 0.976
_exptl_absorpt_correction_T_min 0.649
_exptl_absorpt_correction_type multi-scan
_exptl_absorpt_process_details
;
multi-scan from symmetry-related measurements 
Sortav (Blessing 1995)
;
_exptl_crystal_colour colourless
_exptl_crystal_density_diffrn 1.310
_exptl_crystal_density_method 'not measured'
_exptl_crystal_description plate
_exptl_crystal_F_000 888
_exptl_crystal_size_max 0.40
_exptl_crystal_size_mid 0.30
_exptl_crystal_size_min 0.16
_refine_diff_density_max 0.290
_refine_diff_density_min -0.432
_refine_diff_density_rms 0.080
_refine_ls_abs_structure_details 'Flack H D (1983), Acta Cryst. A39, 876-881'
_refine_ls_abs_structure_Flack -0.09(8)
_refine_ls_extinction_coef 0.0117(18)
_refine_ls_extinction_expression Fc^*^=kFc[1+0.001xFc^2^\l^3^/sin(2\q)]^-1/4^
_refine_ls_extinction_method SHELXL
_refine_ls_goodness_of_fit_ref 1.017
_refine_ls_hydrogen_treatment constr
_refine_ls_matrix_type full
_refine_ls_number_parameters 267
_refine_ls_number_reflns 4821
_refine_ls_number_restraints 0
_refine_ls_restrained_S_all 1.017
_refine_ls_R_factor_all 0.0677
_refine_ls_R_factor_gt 0.0439
_refine_ls_shift/su_max 0.001
_refine_ls_shift/su_mean 0.000
_refine_ls_structure_factor_coef Fsqd
_refine_ls_weighting_details 'calc w=1/[\s^2^(Fo^2^)+(0.0615P)^2^+0.3657P] where P=(Fo^2^+2Fc^2^)/3'
_refine_ls_weighting_scheme calc
_refine_ls_wR_factor_gt 0.1009
_refine_ls_wR_factor_ref 0.1151
_reflns_number_gt 3870
_reflns_number_total 4821
_reflns_threshold_expression I>2\s(I)
_cod_data_source_file ol9019869_si_007.cif
_cod_data_source_block k0621
_cod_depositor_comments
;
The following automatic conversions were performed:

'_symmetry_cell_setting' value 'Orthorhombic' changed to
'orthorhombic' according to
/home/saulius/struct/CIF-dictionaries/cif_core.dic dictionary named
'cif_core.dic' version 2.4.2 from 2011-04-26.

Automatic conversion script
Id: cif_fix_values 1715 2011-07-08 13:25:40Z adriana 
;
_cod_database_code 1504228

loop_
_symmetry_equiv_pos_as_xyz
'x, y, z'
'-x+1/2, -y, z+1/2'
'x+1/2, -y+1/2, -z'
'-x, y+1/2, -z+1/2'

loop_
_atom_site_label
_atom_site_type_symbol
_atom_site_fract_x
_atom_site_fract_y
_atom_site_fract_z
_atom_site_U_iso_or_equiv
_atom_site_adp_type
_atom_site_occupancy
_atom_site_symmetry_multiplicity
_atom_site_calc_flag
_atom_site_refinement_flags
S1 S 0.63572(8) 0.23969(4) 0.18540(3) 0.03128(17) Uani 1 1 d .
O1 O 0.4453(2) 0.37074(11) 0.02856(8) 0.0313(4) Uani 1 1 d .
O2 O 0.1426(2) 0.72998(11) 0.13333(8) 0.0308(4) Uani 1 1 d .
O3 O 0.7853(2) 0.29589(12) 0.18489(11) 0.0449(5) Uani 1 1 d .
O4 O 0.5293(3) 0.25004(13) 0.24467(8) 0.0421(4) Uani 1 1 d .
N1 N 0.5267(2) 0.26317(13) 0.11150(9) 0.0237(4) Uani 1 1 d .
C1 C 0.6759(3) 0.11407(16) 0.16549(13) 0.0350(6) Uani 1 1 d .
H1A H 0.7927 0.1053 0.1515 0.042 Uiso 1 1 calc R
H1B H 0.6538 0.0724 0.2069 0.042 Uiso 1 1 calc R
C2 C 0.5625(3) 0.08599(15) 0.10589(12) 0.0238(5) Uani 1 1 d .
C3 C 0.6294(3) 0.01059(17) 0.05350(13) 0.0326(5) Uani 1 1 d .
H3A H 0.6695 -0.0492 0.0776 0.039 Uiso 1 1 calc R
H3B H 0.7202 0.0386 0.0251 0.039 Uiso 1 1 calc R
C4 C 0.4760(3) -0.01206(17) 0.00769(13) 0.0359(6) Uani 1 1 d .
H4A H 0.4930 0.0100 -0.0411 0.043 Uiso 1 1 calc R
H4B H 0.4507 -0.0832 0.0077 0.043 Uiso 1 1 calc R
C5 C 0.3373(3) 0.04717(17) 0.04347(12) 0.0308(5) Uani 1 1 d .
H5A H 0.2236 0.0219 0.0338 0.037 Uiso 1 1 calc R
C6 C 0.3615(3) 0.15611(16) 0.02522(12) 0.0298(5) Uani 1 1 d .
H6A H 0.2708 0.1970 0.0442 0.036 Uiso 1 1 calc R
H6B H 0.3690 0.1661 -0.0260 0.036 Uiso 1 1 calc R
C7 C 0.5273(3) 0.17938(15) 0.06166(12) 0.0242(5) Uani 1 1 d .
H7A H 0.6162 0.1887 0.0259 0.029 Uiso 1 1 calc R
C8 C 0.3869(3) 0.04407(16) 0.12157(12) 0.0282(5) Uani 1 1 d .
C9 C 0.2760(3) 0.1051(2) 0.16916(14) 0.0402(6) Uani 1 1 d .
H9A H 0.1634 0.0787 0.1678 0.060 Uiso 1 1 calc R
H9B H 0.2752 0.1734 0.1530 0.060 Uiso 1 1 calc R
H9C H 0.3180 0.1023 0.2172 0.060 Uiso 1 1 calc R
C10 C 0.3954(4) -0.05992(19) 0.15298(14) 0.0434(7) Uani 1 1 d .
H10A H 0.2837 -0.0823 0.1646 0.065 Uiso 1 1 calc R
H10B H 0.4631 -0.0588 0.1955 0.065 Uiso 1 1 calc R
H10C H 0.4447 -0.1049 0.1188 0.065 Uiso 1 1 calc R
C11 C 0.4889(3) 0.35725(15) 0.08859(11) 0.0248(5) Uani 1 1 d .
C12 C 0.5021(3) 0.44140(15) 0.14219(11) 0.0246(5) Uani 1 1 d .
H12A H 0.5353 0.4121 0.1881 0.030 Uiso 1 1 calc R
C13 C 0.6364(3) 0.51013(17) 0.11981(12) 0.0298(5) Uani 1 1 d .
H13A H 0.7466 0.4862 0.1186 0.036 Uiso 1 1 calc R
C14 C 0.6093(3) 0.60234(17) 0.10166(12) 0.0276(5) Uani 1 1 d .
H14A H 0.7025 0.6411 0.0895 0.033 Uiso 1 1 calc R
C15 C 0.4431(3) 0.65065(16) 0.09869(12) 0.0250(5) Uani 1 1 d .
H15A H 0.4510 0.7144 0.1244 0.030 Uiso 1 1 calc R
C16 C 0.3116(3) 0.58904(15) 0.13426(11) 0.0226(5) Uani 1 1 d .
C17 C 0.1589(3) 0.63290(15) 0.15137(11) 0.0241(5) Uani 1 1 d .
C18 C 0.0362(3) 0.57995(16) 0.18493(12) 0.0272(5) Uani 1 1 d .
H18A H -0.0652 0.6107 0.1969 0.033 Uiso 1 1 calc R
C19 C 0.0621(3) 0.48162(18) 0.20110(12) 0.0315(6) Uani 1 1 d .
H19A H -0.0229 0.4447 0.2230 0.038 Uiso 1 1 calc R
C20 C 0.2106(3) 0.43769(16) 0.18540(12) 0.0290(5) Uani 1 1 d .
H20A H 0.2280 0.3707 0.1971 0.035 Uiso 1 1 calc R
C21 C 0.3363(3) 0.49100(16) 0.15236(11) 0.0241(5) Uani 1 1 d .
C22 C 0.4010(3) 0.67394(19) 0.02190(12) 0.0343(6) Uani 1 1 d .
H22A H 0.4860 0.7170 0.0022 0.051 Uiso 1 1 calc R
H22B H 0.2935 0.7068 0.0196 0.051 Uiso 1 1 calc R
H22C H 0.3966 0.6127 -0.0050 0.051 Uiso 1 1 calc R
C23 C 0.0013(3) 0.78079(18) 0.15879(13) 0.0350(6) Uani 1 1 d .
H23A H 0.0060 0.8495 0.1437 0.052 Uiso 1 1 calc R
H23B H -0.0005 0.7778 0.2100 0.052 Uiso 1 1 calc R
H23C H -0.0988 0.7500 0.1401 0.052 Uiso 1 1 calc R

loop_
_atom_site_aniso_label
_atom_site_aniso_U_11
_atom_site_aniso_U_22
_atom_site_aniso_U_33
_atom_site_aniso_U_23
_atom_site_aniso_U_13
_atom_site_aniso_U_12
S1 0.0411(3) 0.0229(3) 0.0298(3) 0.0009(2) -0.0152(3) -0.0012(3)
O1 0.0445(10) 0.0269(8) 0.0227(9) 0.0016(6) -0.0060(7) 0.0049(7)
O2 0.0328(8) 0.0242(8) 0.0353(9) 0.0009(6) 0.0010(7) 0.0056(7)
O3 0.0417(10) 0.0289(9) 0.0640(13) 0.0012(8) -0.0238(10) -0.0066(8)
O4 0.0705(12) 0.0328(9) 0.0231(9) 0.0012(7) -0.0057(9) 0.0015(10)
N1 0.0296(9) 0.0193(9) 0.0220(9) -0.0014(7) -0.0039(8) -0.0001(8)
C1 0.0403(14) 0.0226(11) 0.0420(15) 0.0015(10) -0.0149(11) 0.0022(10)
C2 0.0254(11) 0.0197(10) 0.0262(12) 0.0031(8) -0.0020(9) -0.0006(9)
C3 0.0375(13) 0.0212(11) 0.0393(14) -0.0005(9) 0.0067(12) 0.0003(11)
C4 0.0492(15) 0.0279(12) 0.0305(13) -0.0044(10) -0.0004(12) 0.0005(11)
C5 0.0327(13) 0.0260(12) 0.0339(13) -0.0030(9) -0.0071(11) -0.0042(10)
C6 0.0410(13) 0.0256(11) 0.0229(12) -0.0013(9) -0.0090(11) 0.0004(11)
C7 0.0299(12) 0.0207(10) 0.0220(11) -0.0010(8) 0.0021(9) -0.0014(9)
C8 0.0307(12) 0.0231(11) 0.0308(12) -0.0002(9) 0.0016(10) -0.0074(10)
C9 0.0369(13) 0.0463(15) 0.0375(16) -0.0062(11) 0.0125(12) -0.0083(12)
C10 0.0598(18) 0.0328(13) 0.0377(14) 0.0080(11) 0.0037(14) -0.0148(13)
C11 0.0256(11) 0.0237(11) 0.0252(12) 0.0016(9) -0.0009(10) -0.0003(9)
C12 0.0294(12) 0.0220(10) 0.0225(12) -0.0026(8) -0.0021(9) 0.0026(9)
C13 0.0259(11) 0.0305(12) 0.0330(13) -0.0073(10) -0.0003(10) 0.0008(10)
C14 0.0264(12) 0.0281(11) 0.0282(12) -0.0048(9) 0.0030(10) -0.0050(10)
C15 0.0291(12) 0.0211(10) 0.0249(12) -0.0004(9) 0.0000(9) -0.0040(9)
C16 0.0271(11) 0.0226(10) 0.0182(11) -0.0038(8) -0.0010(9) -0.0027(9)
C17 0.0289(11) 0.0223(10) 0.0212(11) -0.0041(9) -0.0028(9) -0.0012(9)
C18 0.0233(11) 0.0327(12) 0.0255(11) -0.0036(10) 0.0005(10) -0.0004(9)
C19 0.0337(13) 0.0324(13) 0.0285(13) 0.0027(10) 0.0036(10) -0.0087(11)
C20 0.0373(13) 0.0224(10) 0.0272(12) 0.0016(10) 0.0006(11) -0.0051(10)
C21 0.0291(12) 0.0219(10) 0.0214(11) -0.0004(8) 0.0000(9) -0.0003(9)
C22 0.0377(14) 0.0374(13) 0.0277(13) 0.0041(10) 0.0000(11) -0.0090(11)
C23 0.0327(13) 0.0323(13) 0.0398(14) -0.0060(11) -0.0047(11) 0.0083(10)

loop_
_atom_type_symbol
_atom_type_description
_atom_type_scat_dispersion_real
_atom_type_scat_dispersion_imag
_atom_type_scat_source
C C 0.0033 0.0016 'International Tables Vol C Tables 4.2.6.8 and 6.1.1.4'
H H 0.0000 0.0000 'International Tables Vol C Tables 4.2.6.8 and 6.1.1.4'
N N 0.0061 0.0033 'International Tables Vol C Tables 4.2.6.8 and 6.1.1.4'
O O 0.0106 0.0060 'International Tables Vol C Tables 4.2.6.8 and 6.1.1.4'
S S 0.1246 0.1234 'International Tables Vol C Tables 4.2.6.8 and 6.1.1.4'

loop_
_geom_angle_atom_site_label_1
_geom_angle_atom_site_label_2
_geom_angle_atom_site_label_3
_geom_angle
O4 S1 O3 117.52(12)
O4 S1 N1 109.10(10)
O3 S1 N1 109.51(10)
O4 S1 C1 111.94(12)
O3 S1 C1 110.90(12)
N1 S1 C1 95.63(10)
C17 O2 C23 117.39(18)
C11 N1 C7 120.49(17)
C11 N1 S1 123.46(15)
C7 N1 S1 112.76(14)
C2 C1 S1 107.02(15)
C1 C2 C3 116.52(19)
C1 C2 C7 108.30(17)
C3 C2 C7 104.93(18)
C1 C2 C8 120.1(2)
C3 C2 C8 101.68(18)
C7 C2 C8 103.70(17)
C2 C3 C4 102.63(19)
C5 C4 C3 103.25(18)
C6 C5 C4 108.1(2)
C6 C5 C8 102.25(17)
C4 C5 C8 102.96(19)
C5 C6 C7 101.93(18)
N1 C7 C6 116.29(18)
N1 C7 C2 106.30(17)
C6 C7 C2 103.68(17)
C9 C8 C10 107.1(2)
C9 C8 C5 114.1(2)
C10 C8 C5 114.40(19)
C9 C8 C2 116.87(18)
C10 C8 C2 111.7(2)
C5 C8 C2 92.37(18)
O1 C11 N1 120.11(19)
O1 C11 C12 122.40(19)
N1 C11 C12 117.49(18)
C13 C12 C21 113.69(18)
C13 C12 C11 108.98(18)
C21 C12 C11 110.82(17)
C14 C13 C12 123.2(2)
C13 C14 C15 125.2(2)
C14 C15 C16 111.77(18)
C14 C15 C22 109.0(2)
C16 C15 C22 112.68(19)
C21 C16 C17 118.3(2)
C21 C16 C15 122.71(19)
C17 C16 C15 119.02(19)
O2 C17 C18 123.26(19)
O2 C17 C16 115.70(19)
C18 C17 C16 121.03(19)
C17 C18 C19 119.7(2)
C20 C19 C18 120.1(2)
C19 C20 C21 120.5(2)
C16 C21 C20 120.3(2)
C16 C21 C12 121.49(19)
C20 C21 C12 118.08(19)

loop_
_geom_bond_atom_site_label_1
_geom_bond_atom_site_label_2
_geom_bond_distance
S1 O4 1.430(2)
S1 O3 1.4331(19)
S1 N1 1.6960(18)
S1 C1 1.782(2)
O1 C11 1.214(3)
O2 C17 1.372(3)
O2 C23 1.423(3)
N1 C11 1.388(3)
N1 C7 1.486(3)
C1 C2 1.512(3)
C2 C3 1.533(3)
C2 C7 1.553(3)
C2 C8 1.561(3)
C3 C4 1.550(4)
C4 C5 1.543(3)
C5 C6 1.536(3)
C5 C8 1.546(3)
C6 C7 1.545(3)
C8 C9 1.524(3)
C8 C10 1.539(3)
C11 C12 1.540(3)
C12 C13 1.498(3)
C12 C21 1.515(3)
C13 C14 1.321(3)
C14 C15 1.499(3)
C15 C16 1.516(3)
C15 C22 1.539(3)
C16 C21 1.393(3)
C16 C17 1.411(3)
C17 C18 1.385(3)
C18 C19 1.390(3)
C19 C20 1.376(3)
C20 C21 1.401(3)
